data_7714495
loop_
_publ_author_name
'kumbhare, liladhar B.'
'Singla, Hardik'
'Prathap, Anu M. U.'
'Sawant, Shilpa'
'Wadawale, A. P.'
'Ruz, Priyanka'
'Bahadur, Jitendra'

_publ_section_title
;
 Hydrogen-bonded linear chain assemblies of palladium(II)-selenoether
 complexes: solid state aggregates as template for nano-structural
 Pd17Se15 leading to efficient electrocatalytic activity.
;
_journal_name_full 'Dalton Transactions'
_journal_paper_doi 10.1039/D3DT02170J
_journal_year 2023
_chemical_formula_sum 'C36 H76 O10 Sn4'
_chemical_formula_weight 1143.72
_space_group_crystal_system monoclinic
_space_group_IT_number 14
_space_group_name_Hall '-P 2yn'
_space_group_name_H-M_alt 'P 1 21/n 1'
_atom_sites_solution_hydrogens geom
_atom_sites_solution_primary iterative
_audit_creation_method SHELXL-2017/1
_audit_update_record
;
2022-06-08 deposited with the CCDC.	2023-11-09 downloaded from the CCDC.
;
_cell_angle_alpha 90
_cell_angle_beta 95.829(2)
_cell_angle_gamma 90
_cell_formula_units_Z 2
_cell_length_a 10.3594(3)
_cell_length_b 10.2558(2)
_cell_length_c 23.2596(5)
_cell_measurement_reflns_used 11052
_cell_measurement_temperature 298(2)
_cell_measurement_theta_max 76.9810
_cell_measurement_theta_min 3.8520
_cell_volume 2458.41(10)
_computing_cell_refinement 'CrysAlisPro 1.171.40.57a (Rigaku OD, 2019)'
_computing_data_collection 'CrysAlisPro 1.171.40.57a (Rigaku OD, 2019)'
_computing_data_reduction 'CrysAlisPro 1.171.40.57a (Rigaku OD, 2019)'
_computing_structure_refinement 'SHELXL-2017/1 (Sheldrick, 2017)'
_computing_structure_solution 'OLEX 1.2'
_diffrn_ambient_temperature 298(2)
_diffrn_detector 'Hybrid Pixel Array Detector'
_diffrn_detector_area_resol_mean 10.0000
_diffrn_detector_type HyPix
_diffrn_measured_fraction_theta_full 0.998
_diffrn_measured_fraction_theta_max 0.963
_diffrn_measurement_details
;
List of Runs (angles in degrees, time in seconds):

  # Type    Start    End  Width  t~exp~   \w     \q     \k     \f   Frames
#--------------------------------------------------------------------------
  1  \w      6.00  33.00   0.50    0.22    --   47.82 -49.00  25.00   54
  2  \w     35.00  65.00   0.50    0.89    --  107.74 -57.00 -90.00   60
  3  \w     37.00  64.00   0.50    0.89    --  107.74 -57.00 -60.00   54
  4  \w     61.00 105.00   0.50    0.89    --  107.74 -77.00 -30.00   88
  5  \w     79.00 105.00   0.50    0.89    --  107.74 -99.00  30.00   52
  6  \w     38.00 102.00   0.50    0.89    --  107.74 -77.00 120.00  128
  7  \w    137.00 178.00   0.50    0.89    --  107.74  19.00  90.00   82
  8  \w     95.00 177.00   0.50    0.89    --  107.74  49.00 173.00  164
  9  \w    148.00 178.00   0.50    0.89    --  107.74 125.00  60.00   60
 10  \w     96.00 121.00   0.50    0.89    --  107.74 125.00  60.00   50
 11  \w     40.00  93.00   0.50    0.22    --   47.82  49.00 173.00  106
 12  \w     95.00 120.00   0.50    0.89    --  107.74  19.00  90.00   50
 13  \w     37.00  94.00   0.50    0.89    --  107.74 -77.00  60.00  114
 14  \w     35.00  64.00   0.50    0.89    --  107.74 -99.00  30.00   58
 15  \w     36.00  66.00   0.50    0.89    --  107.74 -57.00-120.00   60
 16  \w     36.00  66.00   0.50    0.89    --  107.74 -57.00-180.00   60
 17  \w     46.00  96.00   0.50    0.89    --  107.74 -77.00-180.00  100
 18  \w     38.00  63.00   0.50    0.89    --  107.74 -57.00-150.00   50
 19  \w    -55.00  -7.00   0.50    0.22    --  -47.82  49.00 173.00   96
 20  \w     -4.00  25.00   0.50    0.22    --  -47.82  49.00 173.00   58
 21  \w    -42.00 -16.00   0.50    0.89    --  -86.25  49.00 173.00   52
 22  \w    -98.00 -73.00   0.50    0.89    --  -86.25 -49.00  25.00   50
 23  \w   -119.00 -48.00   0.50    0.22    --  -47.82 -49.00  25.00  142
 24  \w   -117.00 -73.00   0.50    0.22    --  -47.82-125.00 -30.00   88
 25  \w   -117.00 -73.00   0.50    0.22    --  -47.82-125.00-180.00   88
 26  \w    -42.00 -17.00   0.50    0.89    --  -86.25  37.00 -30.00   50
 27  \w    -86.00 -59.00   0.50    0.89    --  -86.25 125.00-150.00   54
 28  \w    -55.00 -14.00   0.50    0.89    --  -86.25 125.00-150.00   82
 29  \w    -39.00 -13.00   0.50    0.89    --  -86.25  37.00-150.00   52
;
_diffrn_measurement_device 'four-circle diffractometer'
_diffrn_measurement_device_type 'XtaLAB Synergy, Dualflex, HyPix'
_diffrn_measurement_method '\w scans'
_diffrn_orient_matrix_type 'CrysAlisPro convention (1999,Acta A55,543-557)'
_diffrn_orient_matrix_UB_11 -0.1241492000
_diffrn_orient_matrix_UB_12 -0.0154698000
_diffrn_orient_matrix_UB_13 -0.0418883000
_diffrn_orient_matrix_UB_21 0.0580054000
_diffrn_orient_matrix_UB_22 0.0900205000
_diffrn_orient_matrix_UB_23 -0.0437715000
_diffrn_orient_matrix_UB_31 0.0597908000
_diffrn_orient_matrix_UB_32 -0.1192285000
_diffrn_orient_matrix_UB_33 -0.0276015000
_diffrn_radiation_monochromator mirror
_diffrn_radiation_probe x-ray
_diffrn_radiation_type 'Cu K\a'
_diffrn_radiation_wavelength 1.54184
_diffrn_reflns_av_R_equivalents 0.0557
_diffrn_reflns_av_unetI/netI 0.0458
_diffrn_reflns_Laue_measured_fraction_full 0.998
_diffrn_reflns_Laue_measured_fraction_max 0.963
_diffrn_reflns_limit_h_max 12
_diffrn_reflns_limit_h_min -13
_diffrn_reflns_limit_k_max 7
_diffrn_reflns_limit_k_min -12
_diffrn_reflns_limit_l_max 28
_diffrn_reflns_limit_l_min -29
_diffrn_reflns_number 17696
_diffrn_reflns_point_group_measured_fraction_full 0.998
_diffrn_reflns_point_group_measured_fraction_max 0.963
_diffrn_reflns_theta_full 67.684
_diffrn_reflns_theta_max 77.240
_diffrn_reflns_theta_min 3.821
_diffrn_source 'micro-focus sealed X-ray tube'
_diffrn_source_type 'PhotonJet (Cu) X-ray Source'
_exptl_absorpt_coefficient_mu 16.330
_exptl_absorpt_correction_T_max 1.00000
_exptl_absorpt_correction_T_min 0.06419
_exptl_absorpt_correction_type multi-scan
_exptl_absorpt_process_details
;
CrysAlisPro 1.171.40.57a (Rigaku Oxford Diffraction, 2019)
Empirical absorption correction using spherical harmonics,
 implemented in SCALE3 ABSPACK scaling algorithm.
;
_exptl_crystal_colour colourless
_exptl_crystal_density_diffrn 1.545
_exptl_crystal_description plate
_exptl_crystal_F_000 1144
_exptl_crystal_size_max 0.200
_exptl_crystal_size_mid 0.100
_exptl_crystal_size_min 0.100
_refine_diff_density_max 1.365
_refine_diff_density_min -1.596
_refine_diff_density_rms 0.121
_refine_ls_extinction_method none
_refine_ls_goodness_of_fit_ref 1.050
_refine_ls_hydrogen_treatment constr
_refine_ls_matrix_type full
_refine_ls_number_parameters 302
_refine_ls_number_reflns 5020
_refine_ls_number_restraints 183
_refine_ls_restrained_S_all 1.044
_refine_ls_R_factor_all 0.0592
_refine_ls_R_factor_gt 0.0532
_refine_ls_shift/su_max 0.001
_refine_ls_shift/su_mean 0.000
_refine_ls_structure_factor_coef Fsqd
_refine_ls_weighting_details 'w=1/[\s^2^(Fo^2^)+(0.1012P)^2^+0.9137P] where P=(Fo^2^+2Fc^2^)/3'
_refine_ls_weighting_scheme calc
_refine_ls_wR_factor_gt 0.1506
_refine_ls_wR_factor_ref 0.1580
_reflns_Friedel_coverage 0.000
_reflns_number_gt 4219
_reflns_number_total 5020
_reflns_threshold_expression 'I > 2\s(I)'
_cod_data_source_file d3dt02170j2.cif
_cod_data_source_block shelx
_cod_original_sg_symbol_H-M 'P 21/n'
_cod_database_code 7714495
_shelx_shelxl_version_number 2017/1
_shelx_space_group_comment
;
The symmetry employed for this shelxl refinement is uniquely defined
by the following loop, which should always be used as a source of
symmetry information in preference to the above space-group names.
They are only intended as comments.
;
_shelx_estimated_absorpt_t_min 0.139
_shelx_estimated_absorpt_t_max 0.292
_oxdiff_exptl_absorpt_empirical_full_min 0.370
_oxdiff_exptl_absorpt_empirical_full_max 11.989
_oxdiff_exptl_absorpt_empirical_details
;
Empirical correction (ABSPACK) includes:
- Absorption correction using spherical harmonics
- Frame scaling
;
_diffrn_oxdiff_digest_frames
;
01185fb185533b55f7e5b003430d8dcb7c00036345b
;

loop_
_space_group_symop_operation_xyz
'x, y, z'
'-x+1/2, y+1/2, -z+1/2'
'-x, -y, -z'
'x-1/2, -y-1/2, z-1/2'

loop_
_atom_site_label
_atom_site_type_symbol
_atom_site_fract_x
_atom_site_fract_y
_atom_site_fract_z
_atom_site_U_iso_or_equiv
_atom_site_adp_type
_atom_site_occupancy
_atom_site_site_symmetry_order
_atom_site_calc_flag
_atom_site_refinement_flags_posn
_atom_site_refinement_flags_adp
_atom_site_refinement_flags_occupancy
_atom_site_disorder_assembly
_atom_site_disorder_group
C8A C 0.510(4) 0.021(3) 0.1788(13) 0.153(4) Uani 0.442(11) 1 d . U P A 1
H8A1 H 0.420918 0.049825 0.173979 0.230 Uiso 0.442(11) 1 calc R U P A 1
H8A2 H 0.522712 -0.034874 0.211954 0.230 Uiso 0.442(11) 1 calc R U P A 1
H8A3 H 0.528482 -0.026209 0.144973 0.230 Uiso 0.442(11) 1 calc R U P A 1
C9A C 0.724(4) 0.072(3) 0.1685(17) 0.156(5) Uani 0.442(11) 1 d . U P A 1
H9A1 H 0.794046 0.132820 0.172960 0.235 Uiso 0.442(11) 1 calc R U P A 1
H9A2 H 0.708821 0.045173 0.128816 0.235 Uiso 0.442(11) 1 calc R U P A 1
H9A3 H 0.744833 -0.003256 0.192348 0.235 Uiso 0.442(11) 1 calc R U P A 1
C13A C 0.470(4) 0.567(4) 0.1948(11) 0.159(11) Uani 0.442(11) 1 d D U P A 1
H13A H 0.442277 0.528075 0.229489 0.191 Uiso 0.442(11) 1 calc R U P A 1
H13B H 0.559199 0.542165 0.192210 0.191 Uiso 0.442(11) 1 calc R U P A 1
C14A C 0.463(5) 0.705(4) 0.1999(16) 0.214(15) Uani 0.442(11) 1 d D U P A 1
H14A H 0.485701 0.744958 0.164868 0.320 Uiso 0.442(11) 1 calc R U P A 1
H14B H 0.522938 0.733578 0.231708 0.320 Uiso 0.442(11) 1 calc R U P A 1
H14C H 0.376740 0.730431 0.206531 0.320 Uiso 0.442(11) 1 calc R U P A 1
O4A O 0.495(3) 0.341(2) 0.1616(8) 0.133(7) Uani 0.442(11) 1 d . . P A 1
C3A C 0.192(3) 0.935(3) 0.1099(17) 0.146(8) Uani 0.442(11) 1 d . U P A 1
H3A1 H 0.182348 1.008572 0.084218 0.218 Uiso 0.442(11) 1 calc R U P A 1
H3A2 H 0.280447 0.905382 0.112805 0.218 Uiso 0.442(11) 1 calc R U P A 1
H3A3 H 0.170523 0.960817 0.147494 0.218 Uiso 0.442(11) 1 calc R U P A 1
C4A C -0.024(2) 0.836(3) 0.1074(17) 0.148(8) Uani 0.442(11) 1 d . U P A 1
H4A1 H -0.065696 0.752942 0.103445 0.222 Uiso 0.442(11) 1 calc R U P A 1
H4A2 H -0.074621 0.899943 0.084992 0.222 Uiso 0.442(11) 1 calc R U P A 1
H4A3 H -0.014867 0.861809 0.147352 0.222 Uiso 0.442(11) 1 calc R U P A 1
C5A C 0.095(4) 0.837(3) 0.0172(12) 0.167(10) Uani 0.442(11) 1 d . U P A 1
H5A1 H 0.062533 0.921504 0.004991 0.250 Uiso 0.442(11) 1 calc R U P A 1
H5A2 H 0.038353 0.770803 0.000361 0.250 Uiso 0.442(11) 1 calc R U P A 1
H5A3 H 0.180315 0.825550 0.004918 0.250 Uiso 0.442(11) 1 calc R U P A 1
C9B C 0.643(3) 0.019(2) 0.1581(13) 0.156(5) Uani 0.558(11) 1 d . U P A 2
H9B1 H 0.594649 0.009713 0.120854 0.235 Uiso 0.558(11) 1 calc R U P A 2
H9B2 H 0.629954 -0.056311 0.181191 0.235 Uiso 0.558(11) 1 calc R U P A 2
H9B3 H 0.733674 0.027656 0.153326 0.235 Uiso 0.558(11) 1 calc R U P A 2
C8B C 0.484(3) 0.086(2) 0.2192(10) 0.153(4) Uani 0.558(11) 1 d . U P A 2
H8B1 H 0.511069 0.009872 0.241260 0.230 Uiso 0.558(11) 1 calc R U P A 2
H8B2 H 0.412045 0.063564 0.191426 0.230 Uiso 0.558(11) 1 calc R U P A 2
H8B3 H 0.457147 0.152199 0.244612 0.230 Uiso 0.558(11) 1 calc R U P A 2
C13B C 0.451(4) 0.595(4) 0.1817(10) 0.177(11) Uani 0.558(11) 1 d D U P A 2
H13C H 0.542760 0.575558 0.180319 0.213 Uiso 0.558(11) 1 calc R U P A 2
H13D H 0.439128 0.686446 0.172302 0.213 Uiso 0.558(11) 1 calc R U P A 2
C14B C 0.421(4) 0.575(4) 0.2414(11) 0.262(15) Uani 0.558(11) 1 d D U P A 2
H14D H 0.475005 0.630066 0.266930 0.394 Uiso 0.558(11) 1 calc R U P A 2
H14E H 0.331206 0.596811 0.244052 0.394 Uiso 0.558(11) 1 calc R U P A 2
H14F H 0.435211 0.485523 0.252098 0.394 Uiso 0.558(11) 1 calc R U P A 2
O4B O 0.4301(13) 0.2843(13) 0.1443(7) 0.104(4) Uani 0.558(11) 1 d . . P A 2
C3B C 0.181(2) 0.925(3) 0.0630(18) 0.170(9) Uani 0.558(11) 1 d . U P A 2
H3B1 H 0.263330 0.931777 0.086055 0.256 Uiso 0.558(11) 1 calc R U P A 2
H3B2 H 0.137348 1.007252 0.062488 0.256 Uiso 0.558(11) 1 calc R U P A 2
H3B3 H 0.195487 0.900682 0.024240 0.256 Uiso 0.558(11) 1 calc R U P A 2
C4B C 0.068(5) 0.894(3) 0.1444(17) 0.228(12) Uani 0.558(11) 1 d . U P A 2
H4B1 H 0.144761 0.902244 0.170944 0.341 Uiso 0.558(11) 1 calc R U P A 2
H4B2 H 0.005797 0.840476 0.161531 0.341 Uiso 0.558(11) 1 calc R U P A 2
H4B3 H 0.031493 0.978241 0.135803 0.341 Uiso 0.558(11) 1 calc R U P A 2
C5B C -0.008(3) 0.781(3) 0.0462(19) 0.195(10) Uani 0.558(11) 1 d . U P A 2
H5B1 H -0.084208 0.775768 0.066054 0.292 Uiso 0.558(11) 1 calc R U P A 2
H5B2 H 0.012128 0.696529 0.031682 0.292 Uiso 0.558(11) 1 calc R U P A 2
H5B3 H -0.022099 0.841196 0.014521 0.292 Uiso 0.558(11) 1 calc R U P A 2
C1 C 0.1754(7) 0.7029(7) 0.1059(3) 0.0924(17) Uani 1 1 d . . . . .
C2 C 0.1038(8) 0.8276(9) 0.0871(5) 0.118(2) Uani 1 1 d . U . . .
C6 C 0.5478(8) 0.2397(7) 0.1429(3) 0.0941(18) Uani 1 1 d . . . . .
C7 C 0.5981(11) 0.1374(8) 0.1872(3) 0.115(2) Uani 1 1 d . U . . .
C11 C 0.1804(15) 0.3619(9) 0.1014(7) 0.162(6) Uani 1 1 d . . . . .
H11A H 0.113558 0.408371 0.077346 0.194 Uiso 1 1 calc R U . . .
H11B H 0.204898 0.286349 0.079906 0.194 Uiso 1 1 calc R U . . .
C12 C 0.1259(18) 0.3171(18) 0.1544(10) 0.241(10) Uani 1 1 d . . . . .
H12A H 0.095758 0.390872 0.174569 0.362 Uiso 1 1 calc R U . . .
H12B H 0.191865 0.272388 0.178821 0.362 Uiso 1 1 calc R U . . .
H12C H 0.054781 0.258826 0.144026 0.362 Uiso 1 1 calc R U . . .
C15 C 0.4970(9) 0.2119(8) -0.0256(4) 0.109(2) Uani 1 1 d . . . . .
H15A H 0.482011 0.236496 -0.065986 0.131 Uiso 1 1 calc R U . . .
H15B H 0.557166 0.139205 -0.023093 0.131 Uiso 1 1 calc R U . . .
C16 C 0.3787(12) 0.1677(12) -0.0079(6) 0.146(4) Uani 1 1 d . . . . .
H16A H 0.347464 0.095430 -0.031610 0.219 Uiso 1 1 calc R U . . .
H16B H 0.316119 0.237047 -0.011799 0.219 Uiso 1 1 calc R U . . .
H16C H 0.391634 0.140488 0.031747 0.219 Uiso 1 1 calc R U . . .
C17 C 0.7736(7) 0.4476(10) 0.0530(3) 0.107(2) Uani 1 1 d . . . . .
H17A H 0.837389 0.378840 0.051049 0.128 Uiso 1 1 calc R U . . .
H17B H 0.795772 0.516504 0.027164 0.128 Uiso 1 1 calc R U . . .
C18 C 0.7870(13) 0.5001(15) 0.1125(5) 0.169(5) Uani 1 1 d . . . . .
H18A H 0.727240 0.570891 0.115073 0.253 Uiso 1 1 calc R U . . .
H18B H 0.874067 0.530948 0.122089 0.253 Uiso 1 1 calc R U . . .
H18C H 0.768488 0.432586 0.139068 0.253 Uiso 1 1 calc R U . . .
O1 O 0.4486(4) 0.4874(3) 0.04837(16) 0.0693(8) Uani 1 1 d . . . . .
O2 O 0.2617(4) 0.6587(4) 0.0755(2) 0.0886(11) Uani 1 1 d . . . . .
O3 O 0.1536(8) 0.6451(7) 0.1510(3) 0.143(3) Uani 1 1 d . . . . .
O5 O 0.6007(7) 0.2477(6) 0.0992(3) 0.129(2) Uani 1 1 d . . . . .
Sn1 Sn 0.34732(5) 0.48748(4) 0.11812(2) 0.08654(18) Uani 1 1 d D . . . .
Sn2 Sn 0.58891(3) 0.37145(3) 0.02063(2) 0.07077(16) Uani 1 1 d . . . . .
C10 C 0.6772(18) 0.2092(17) 0.2345(6) 0.197(5) Uani 1 1 d . U . . .
H10A H 0.732746 0.148910 0.256810 0.296 Uiso 1 1 calc R U . . .
H10B H 0.620496 0.250709 0.259100 0.296 Uiso 1 1 calc R U . . .
H10C H 0.729155 0.274067 0.217986 0.296 Uiso 1 1 calc R U . . .

loop_
_atom_site_aniso_label
_atom_site_aniso_U_11
_atom_site_aniso_U_22
_atom_site_aniso_U_33
_atom_site_aniso_U_23
_atom_site_aniso_U_13
_atom_site_aniso_U_12
C8A 0.210(11) 0.131(10) 0.121(11) 0.058(7) 0.029(8) 0.017(7)
C9A 0.191(13) 0.122(12) 0.157(11) 0.049(8) 0.021(13) 0.062(9)
C13A 0.16(2) 0.26(3) 0.054(11) -0.006(15) -0.005(13) 0.101(19)
C14A 0.23(3) 0.30(4) 0.112(19) -0.03(3) -0.02(2) 0.05(3)
O4A 0.20(2) 0.110(13) 0.096(10) 0.035(9) 0.030(12) 0.072(12)
C3A 0.154(15) 0.090(12) 0.20(2) -0.005(16) 0.063(18) -0.001(10)
C4A 0.085(9) 0.130(16) 0.23(2) 0.005(17) 0.028(13) 0.050(9)
C5A 0.19(2) 0.148(19) 0.158(10) 0.035(13) 0.003(13) 0.099(18)
C9B 0.191(13) 0.122(12) 0.157(11) 0.049(8) 0.021(13) 0.062(9)
C8B 0.210(11) 0.131(10) 0.121(11) 0.058(7) 0.029(8) 0.017(7)
C13B 0.182(18) 0.26(3) 0.075(11) -0.048(14) -0.039(11) 0.097(19)
C14B 0.26(3) 0.42(4) 0.111(15) -0.06(2) 0.036(18) 0.08(3)
O4B 0.112(8) 0.092(7) 0.112(9) 0.032(6) 0.033(6) 0.026(6)
C3B 0.131(13) 0.122(15) 0.26(3) 0.069(18) 0.042(17) 0.021(9)
C4B 0.29(3) 0.17(2) 0.23(2) -0.010(16) 0.106(19) 0.10(2)
C5B 0.123(14) 0.156(17) 0.29(3) 0.045(17) -0.056(16) 0.023(10)
C1 0.092(4) 0.084(4) 0.104(5) 0.007(3) 0.024(4) 0.013(3)
C2 0.096(4) 0.102(5) 0.160(7) 0.016(5) 0.030(4) 0.027(4)
C6 0.113(5) 0.091(4) 0.076(4) 0.012(3) -0.001(3) 0.014(4)
C7 0.155(7) 0.111(5) 0.078(4) 0.027(3) 0.004(4) 0.036(4)
C11 0.186(11) 0.102(6) 0.217(14) -0.005(7) 0.117(11) -0.027(6)
C12 0.202(15) 0.214(15) 0.33(3) 0.081(17) 0.156(18) -0.006(13)
C15 0.135(6) 0.090(4) 0.107(5) -0.012(4) 0.041(5) -0.023(4)
C16 0.128(7) 0.137(8) 0.174(11) -0.031(7) 0.023(7) -0.032(6)
C17 0.073(3) 0.161(7) 0.084(4) 0.005(4) -0.003(3) -0.001(4)
C18 0.137(9) 0.249(16) 0.115(8) -0.023(8) -0.009(7) -0.050(9)
O1 0.072(2) 0.074(2) 0.0636(18) 0.0062(14) 0.0150(15) 0.0071(15)
O2 0.088(3) 0.087(2) 0.094(3) 0.011(2) 0.024(2) 0.014(2)
O3 0.167(6) 0.136(5) 0.138(5) 0.036(4) 0.080(5) 0.051(4)
O5 0.145(5) 0.144(5) 0.104(4) 0.060(3) 0.042(3) 0.051(4)
Sn1 0.1021(3) 0.0893(3) 0.0722(3) 0.01383(17) 0.0284(2) 0.02113(19)
Sn2 0.0701(2) 0.0717(3) 0.0709(2) 0.00859(14) 0.00939(16) 0.00732(13)
C10 0.251(14) 0.192(11) 0.133(9) 0.019(7) -0.058(9) 0.017(9)

loop_
_atom_type_symbol
_atom_type_description
_atom_type_scat_dispersion_real
_atom_type_scat_dispersion_imag
_atom_type_scat_source
C C 0.0181 0.0091 'International Tables Vol C Tables 4.2.6.8 and 6.1.1.4'
H H 0.0000 0.0000 'International Tables Vol C Tables 4.2.6.8 and 6.1.1.4'
O O 0.0492 0.0322 'International Tables Vol C Tables 4.2.6.8 and 6.1.1.4'
Sn Sn 0.0259 5.4591 'International Tables Vol C Tables 4.2.6.8 and 6.1.1.4'

loop_
_geom_angle_atom_site_label_1
_geom_angle_atom_site_label_2
_geom_angle_atom_site_label_3
_geom_angle
_geom_angle_site_symmetry_1
_geom_angle_site_symmetry_3
_geom_angle_publ_flag
C7 C8A H8A1 109.5 . . ?
C7 C8A H8A2 109.5 . . ?
H8A1 C8A H8A2 109.5 . . ?
C7 C8A H8A3 109.5 . . ?
H8A1 C8A H8A3 109.5 . . ?
H8A2 C8A H8A3 109.5 . . ?
C7 C9A H9A1 109.5 . . ?
C7 C9A H9A2 109.5 . . ?
H9A1 C9A H9A2 109.5 . . ?
C7 C9A H9A3 109.5 . . ?
H9A1 C9A H9A3 109.5 . . ?
H9A2 C9A H9A3 109.5 . . ?
C14A C13A Sn1 114(2) . . ?
C14A C13A H13A 108.8 . . ?
Sn1 C13A H13A 108.8 . . ?
C14A C13A H13B 108.8 . . ?
Sn1 C13A H13B 108.8 . . ?
H13A C13A H13B 107.7 . . ?
C13A C14A H14A 109.5 . . ?
C13A C14A H14B 109.5 . . ?
H14A C14A H14B 109.5 . . ?
C13A C14A H14C 109.5 . . ?
H14A C14A H14C 109.5 . . ?
H14B C14A H14C 109.5 . . ?
C6 O4A Sn1 132.3(14) . . ?
C2 C3A H3A1 109.5 . . ?
C2 C3A H3A2 109.5 . . ?
H3A1 C3A H3A2 109.5 . . ?
C2 C3A H3A3 109.5 . . ?
H3A1 C3A H3A3 109.5 . . ?
H3A2 C3A H3A3 109.5 . . ?
C2 C4A H4A1 109.5 . . ?
C2 C4A H4A2 109.5 . . ?
H4A1 C4A H4A2 109.5 . . ?
C2 C4A H4A3 109.5 . . ?
H4A1 C4A H4A3 109.5 . . ?
H4A2 C4A H4A3 109.5 . . ?
C2 C5A H5A1 109.5 . . ?
C2 C5A H5A2 109.5 . . ?
H5A1 C5A H5A2 109.5 . . ?
C2 C5A H5A3 109.5 . . ?
H5A1 C5A H5A3 109.5 . . ?
H5A2 C5A H5A3 109.5 . . ?
C7 C9B H9B1 109.5 . . ?
C7 C9B H9B2 109.5 . . ?
H9B1 C9B H9B2 109.5 . . ?
C7 C9B H9B3 109.5 . . ?
H9B1 C9B H9B3 109.5 . . ?
H9B2 C9B H9B3 109.5 . . ?
C7 C8B H8B1 109.5 . . ?
C7 C8B H8B2 109.5 . . ?
H8B1 C8B H8B2 109.5 . . ?
C7 C8B H8B3 109.5 . . ?
H8B1 C8B H8B3 109.5 . . ?
H8B2 C8B H8B3 109.5 . . ?
C14B C13B Sn1 117(3) . . ?
C14B C13B H13C 108.0 . . ?
Sn1 C13B H13C 108.0 . . ?
C14B C13B H13D 108.0 . . ?
Sn1 C13B H13D 108.0 . . ?
H13C C13B H13D 107.3 . . ?
C13B C14B H14D 109.5 . . ?
C13B C14B H14E 109.5 . . ?
H14D C14B H14E 109.5 . . ?
C13B C14B H14F 109.5 . . ?
H14D C14B H14F 109.5 . . ?
H14E C14B H14F 109.5 . . ?
C6 O4B Sn1 129.2(9) . . ?
C2 C3B H3B1 109.5 . . ?
C2 C3B H3B2 109.5 . . ?
H3B1 C3B H3B2 109.5 . . ?
C2 C3B H3B3 109.5 . . ?
H3B1 C3B H3B3 109.5 . . ?
H3B2 C3B H3B3 109.5 . . ?
C2 C4B H4B1 109.5 . . ?
C2 C4B H4B2 109.5 . . ?
H4B1 C4B H4B2 109.5 . . ?
C2 C4B H4B3 109.5 . . ?
H4B1 C4B H4B3 109.5 . . ?
H4B2 C4B H4B3 109.5 . . ?
C2 C5B H5B1 109.5 . . ?
C2 C5B H5B2 109.5 . . ?
H5B1 C5B H5B2 109.5 . . ?
C2 C5B H5B3 109.5 . . ?
H5B1 C5B H5B3 109.5 . . ?
H5B2 C5B H5B3 109.5 . . ?
O3 C1 O2 119.6(6) . . ?
O3 C1 C2 121.2(7) . . ?
O2 C1 C2 119.2(7) . . ?
C3B C2 C5B 114(2) . . ?
C4A C2 C3A 112.5(19) . . ?
C3B C2 C1 115.0(11) . . ?
C4A C2 C1 113.0(13) . . ?
C5B C2 C1 103.7(12) . . ?
C3A C2 C1 104.8(15) . . ?
C3B C2 C4B 103(2) . . ?
C5B C2 C4B 116(2) . . ?
C1 C2 C4B 105.5(15) . . ?
C4A C2 C5A 111.5(19) . . ?
C3A C2 C5A 106(2) . . ?
C1 C2 C5A 108.4(10) . . ?
O5 C6 O4A 118.8(11) . . ?
O5 C6 O4B 120.2(8) . . ?
O5 C6 C7 117.6(7) . . ?
O4A C6 C7 117.4(10) . . ?
O4B C6 C7 118.7(9) . . ?
C9B C7 C10 124.2(16) . . ?
C10 C7 C8A 140.0(13) . . ?
C9B C7 C6 110.8(12) . . ?
C10 C7 C6 106.4(9) . . ?
C8A C7 C6 107.2(12) . . ?
C9B C7 C8B 103.3(16) . . ?
C10 C7 C8B 101.7(13) . . ?
C6 C7 C8B 109.4(10) . . ?
C10 C7 C9A 90.4(17) . . ?
C8A C7 C9A 97.8(18) . . ?
C6 C7 C9A 110.2(14) . . ?
C12 C11 Sn1 113.7(13) . . ?
C12 C11 H11A 108.8 . . ?
Sn1 C11 H11A 108.8 . . ?
C12 C11 H11B 108.8 . . ?
Sn1 C11 H11B 108.8 . . ?
H11A C11 H11B 107.7 . . ?
C11 C12 H12A 109.5 . . ?
C11 C12 H12B 109.5 . . ?
H12A C12 H12B 109.5 . . ?
C11 C12 H12C 109.5 . . ?
H12A C12 H12C 109.5 . . ?
H12B C12 H12C 109.5 . . ?
C16 C15 Sn2 117.3(7) . . ?
C16 C15 H15A 108.0 . . ?
Sn2 C15 H15A 108.0 . . ?
C16 C15 H15B 108.0 . . ?
Sn2 C15 H15B 108.0 . . ?
H15A C15 H15B 107.2 . . ?
C15 C16 H16A 109.5 . . ?
C15 C16 H16B 109.5 . . ?
H16A C16 H16B 109.5 . . ?
C15 C16 H16C 109.5 . . ?
H16A C16 H16C 109.5 . . ?
H16B C16 H16C 109.5 . . ?
C18 C17 Sn2 117.3(7) . . ?
C18 C17 H17A 108.0 . . ?
Sn2 C17 H17A 108.0 . . ?
C18 C17 H17B 108.0 . . ?
Sn2 C17 H17B 108.0 . . ?
H17A C17 H17B 107.2 . . ?
C17 C18 H18A 109.5 . . ?
C17 C18 H18B 109.5 . . ?
H18A C18 H18B 109.5 . . ?
C17 C18 H18C 109.5 . . ?
H18A C18 H18C 109.5 . . ?
H18B C18 H18C 109.5 . . ?
Sn1 O1 Sn2 134.55(18) . . ?
Sn1 O1 Sn2 121.73(17) . 3_665 ?
Sn2 O1 Sn2 103.66(15) . 3_665 ?
C1 O2 Sn1 108.2(4) . . ?
C6 O5 Sn2 137.9(5) . . ?
O1 Sn1 C13B 107.4(10) . . ?
O1 Sn1 C11 109.1(4) . . ?
C13B Sn1 C11 143.1(11) . . ?
O1 Sn1 O2 81.63(15) . . ?
C13B Sn1 O2 93.2(10) . . ?
C11 Sn1 O2 96.8(4) . . ?
O1 Sn1 C13A 110.0(11) . . ?
C11 Sn1 C13A 137.8(11) . . ?
O2 Sn1 C13A 104.0(10) . . ?
O1 Sn1 O4A 88.6(5) . . ?
C11 Sn1 O4A 100.0(8) . . ?
O2 Sn1 O4A 162.6(7) . . ?
C13A Sn1 O4A 65.9(12) . . ?
O1 Sn1 O4B 90.1(3) . . ?
C13B Sn1 O4B 98.0(11) . . ?
C11 Sn1 O4B 77.2(5) . . ?
O2 Sn1 O4B 167.7(4) . . ?
O1 Sn2 C15 108.2(3) . . ?
O1 Sn2 C17 108.6(3) . . ?
C15 Sn2 C17 143.0(4) . . ?
O1 Sn2 O1 76.35(15) . 3_665 ?
C15 Sn2 O1 95.8(3) . 3_665 ?
C17 Sn2 O1 96.0(3) . 3_665 ?
O1 Sn2 O5 93.14(18) . . ?
C15 Sn2 O5 87.8(3) . . ?
C17 Sn2 O5 86.9(3) . . ?
O1 Sn2 O5 169.48(18) 3_665 . ?
C7 C10 H10A 109.5 . . ?
C7 C10 H10B 109.5 . . ?
H10A C10 H10B 109.5 . . ?
C7 C10 H10C 109.5 . . ?
H10A C10 H10C 109.5 . . ?
H10B C10 H10C 109.5 . . ?

loop_
_geom_bond_atom_site_label_1
_geom_bond_atom_site_label_2
_geom_bond_distance
_geom_bond_site_symmetry_2
_geom_bond_publ_flag
C8A C7 1.51(3) . ?
C8A H8A1 0.9600 . ?
C8A H8A2 0.9600 . ?
C8A H8A3 0.9600 . ?
C9A C7 1.56(3) . ?
C9A H9A1 0.9600 . ?
C9A H9A2 0.9600 . ?
C9A H9A3 0.9600 . ?
C13A C14A 1.42(2) . ?
C13A Sn1 2.235(19) . ?
C13A H13A 0.9700 . ?
C13A H13B 0.9700 . ?
C14A H14A 0.9600 . ?
C14A H14B 0.9600 . ?
C14A H14C 0.9600 . ?
O4A C6 1.265(19) . ?
O4A Sn1 2.309(17) . ?
C3A C2 1.50(3) . ?
C3A H3A1 0.9600 . ?
C3A H3A2 0.9600 . ?
C3A H3A3 0.9600 . ?
C4A C2 1.45(2) . ?
C4A H4A1 0.9600 . ?
C4A H4A2 0.9600 . ?
C4A H4A3 0.9600 . ?
C5A C2 1.62(3) . ?
C5A H5A1 0.9600 . ?
C5A H5A2 0.9600 . ?
C5A H5A3 0.9600 . ?
C9B C7 1.49(2) . ?
C9B H9B1 0.9600 . ?
C9B H9B2 0.9600 . ?
C9B H9B3 0.9600 . ?
C8B C7 1.56(2) . ?
C8B H8B1 0.9600 . ?
C8B H8B2 0.9600 . ?
C8B H8B3 0.9600 . ?
C13B C14B 1.470(19) . ?
C13B Sn1 2.06(3) . ?
C13B H13C 0.9700 . ?
C13B H13D 0.9700 . ?
C14B H14D 0.9600 . ?
C14B H14E 0.9600 . ?
C14B H14F 0.9600 . ?
O4B C6 1.306(15) . ?
O4B Sn1 2.311(12) . ?
C3B C2 1.43(2) . ?
C3B H3B1 0.9600 . ?
C3B H3B2 0.9600 . ?
C3B H3B3 0.9600 . ?
C4B C2 1.57(3) . ?
C4B H4B1 0.9600 . ?
C4B H4B2 0.9600 . ?
C4B H4B3 0.9600 . ?
C5B C2 1.50(3) . ?
C5B H5B1 0.9600 . ?
C5B H5B2 0.9600 . ?
C5B H5B3 0.9600 . ?
C1 O3 1.245(9) . ?
C1 O2 1.278(8) . ?
C1 C2 1.521(11) . ?
C6 O5 1.206(9) . ?
C6 C7 1.524(9) . ?
C7 C10 1.498(17) . ?
C11 C12 1.479(18) . ?
C11 Sn1 2.159(13) . ?
C11 H11A 0.9700 . ?
C11 H11B 0.9700 . ?
C12 H12A 0.9600 . ?
C12 H12B 0.9600 . ?
C12 H12C 0.9600 . ?
C15 C16 1.407(14) . ?
C15 Sn2 2.129(8) . ?
C15 H15A 0.9700 . ?
C15 H15B 0.9700 . ?
C16 H16A 0.9600 . ?
C16 H16B 0.9600 . ?
C16 H16C 0.9600 . ?
C17 C18 1.480(14) . ?
C17 Sn2 2.132(7) . ?
C17 H17A 0.9700 . ?
C17 H17B 0.9700 . ?
C18 H18A 0.9600 . ?
C18 H18B 0.9600 . ?
C18 H18C 0.9600 . ?
O1 Sn1 2.020(4) . ?
O1 Sn2 2.033(3) . ?
O1 Sn2 2.167(3) 3_665 ?
O2 Sn1 2.162(4) . ?
O5 Sn2 2.218(5) . ?
C10 H10A 0.9600 . ?
C10 H10B 0.9600 . ?
C10 H10C 0.9600 . ?

loop_
_geom_torsion_atom_site_label_1
_geom_torsion_atom_site_label_2
_geom_torsion_atom_site_label_3
_geom_torsion_atom_site_label_4
_geom_torsion
_geom_torsion_site_symmetry_1
_geom_torsion_site_symmetry_2
_geom_torsion_site_symmetry_3
_geom_torsion_site_symmetry_4
_geom_torsion_publ_flag
O3 C1 C2 C3B 141(2) . . . . ?
O2 C1 C2 C3B -37(2) . . . . ?
O3 C1 C2 C4A -28(2) . . . . ?
O2 C1 C2 C4A 154.2(18) . . . . ?
O3 C1 C2 C5B -95(2) . . . . ?
O2 C1 C2 C5B 87(2) . . . . ?
O3 C1 C2 C3A 95.3(17) . . . . ?
O2 C1 C2 C3A -82.9(16) . . . . ?
O3 C1 C2 C4B 28(2) . . . . ?
O2 C1 C2 C4B -150(2) . . . . ?
O3 C1 C2 C5A -151.6(18) . . . . ?
O2 C1 C2 C5A 30(2) . . . . ?
Sn1 O4A C6 O5 52(3) . . . . ?
Sn1 O4A C6 C7 -156.3(15) . . . . ?
Sn1 O4B C6 O5 -52.0(17) . . . . ?
Sn1 O4B C6 C7 149.7(9) . . . . ?
O5 C6 C7 C9B -34.5(18) . . . . ?
O4B C6 C7 C9B 124.4(19) . . . . ?
O5 C6 C7 C10 103.2(12) . . . . ?
O4A C6 C7 C10 -49(2) . . . . ?
O4B C6 C7 C10 -98.0(14) . . . . ?
O5 C6 C7 C8A -98.9(17) . . . . ?
O4A C6 C7 C8A 109(2) . . . . ?
O5 C6 C7 C8B -147.7(13) . . . . ?
O4B C6 C7 C8B 11.1(17) . . . . ?
O5 C6 C7 C9A 6.5(19) . . . . ?
O4A C6 C7 C9A -145(3) . . . . ?
O3 C1 O2 Sn1 -1.0(10) . . . . ?
C2 C1 O2 Sn1 177.2(6) . . . . ?
O4A C6 O5 Sn2 -25(2) . . . . ?
O4B C6 O5 Sn2 24.8(16) . . . . ?
C7 C6 O5 Sn2 -176.7(7) . . . . ?
